data_7052791
loop_
_publ_author_name
'Bond, Andrew D.'
'Sanders, Jeremy K. M.'
'Stulz, Eugen'

_publ_section_title
;
 Ruthenium(ii) and rhodium(iii) porphyrin phosphine complexes: influence
 of substitution pattern on structure and electronic properties
;
_journal_issue 11
_journal_name_full 'New Journal of Chemistry'
_journal_page_first 2691
_journal_paper_doi 10.1039/c1nj20598f
_journal_volume 35
_journal_year 2011
_chemical_formula_moiety 'C84 H74 N4 P2 Ru, C H Cl3'
_chemical_formula_sum 'C85 H75 Cl3 N4 P2 Ru'
_chemical_formula_weight 1421.85
_space_group_IT_number 2
_symmetry_cell_setting triclinic
_symmetry_space_group_name_Hall '-P 1'
_symmetry_space_group_name_H-M 'P -1'
_atom_sites_solution_hydrogens geom
_atom_sites_solution_primary direct
_atom_sites_solution_secondary difmap
_audit_creation_method SHELXL-97
_cell_angle_alpha 62.832(1)
_cell_angle_beta 80.910(1)
_cell_angle_gamma 68.659(1)
_cell_formula_units_Z 1
_cell_length_a 11.0429(2)
_cell_length_b 13.5072(2)
_cell_length_c 13.9191(3)
_cell_measurement_reflns_used 13667
_cell_measurement_temperature 180(2)
_cell_measurement_theta_max 27.48
_cell_measurement_theta_min 1.00
_cell_volume 1720.36(6)
_computing_cell_refinement 'HKL Scalepack (Otwinowski & Minor, 1997)'
_computing_data_collection 'Collect (Nonius, 1998)'
_computing_data_reduction
;
HKL Denzo and Scalepack (Otwinowski & Minor, 1997)
;
_computing_publication_material 'SHELXTL v6.12 (Bruker AXS, 2001)'
_computing_structure_refinement 'SHELXTL v6.12 (Bruker AXS, 2001)'
_computing_structure_solution 'SIR-92 (Altomare et al., 1994)'
_diffrn_ambient_temperature 180(2)
_diffrn_measured_fraction_theta_full 0.992
_diffrn_measured_fraction_theta_max 0.992
_diffrn_measurement_device_type 'Nonius KappaCCD'
_diffrn_measurement_method 'Thin slice \w and \f scans'
_diffrn_radiation_monochromator graphite
_diffrn_radiation_source 'fine-focus sealed tube'
_diffrn_radiation_type MoK\a
_diffrn_radiation_wavelength 0.7107
_diffrn_reflns_av_R_equivalents 0.0435
_diffrn_reflns_av_sigmaI/netI 0.0568
_diffrn_reflns_limit_h_max 14
_diffrn_reflns_limit_h_min -14
_diffrn_reflns_limit_k_max 13
_diffrn_reflns_limit_k_min -17
_diffrn_reflns_limit_l_max 17
_diffrn_reflns_limit_l_min -18
_diffrn_reflns_number 19763
_diffrn_reflns_theta_full 27.50
_diffrn_reflns_theta_max 27.50
_diffrn_reflns_theta_min 3.58
_diffrn_standards_number 0
_exptl_absorpt_coefficient_mu 0.442
_exptl_absorpt_correction_T_max 0.985
_exptl_absorpt_correction_T_min 0.921
_exptl_absorpt_correction_type multi-scan
_exptl_absorpt_process_details 'Sortav Blessing (1995)'
_exptl_crystal_colour red
_exptl_crystal_density_diffrn 1.372
_exptl_crystal_density_method 'not measured'
_exptl_crystal_description plate
_exptl_crystal_F_000 738
_exptl_crystal_size_max 0.18
_exptl_crystal_size_mid 0.14
_exptl_crystal_size_min 0.05
_refine_diff_density_max 0.354
_refine_diff_density_min -0.626
_refine_diff_density_rms 0.073
_refine_ls_extinction_method none
_refine_ls_goodness_of_fit_ref 1.032
_refine_ls_hydrogen_treatment constr
_refine_ls_matrix_type full
_refine_ls_number_parameters 453
_refine_ls_number_reflns 7847
_refine_ls_number_restraints 6
_refine_ls_restrained_S_all 1.032
_refine_ls_R_factor_all 0.0579
_refine_ls_R_factor_gt 0.0431
_refine_ls_shift/su_max 0.000
_refine_ls_shift/su_mean 0.000
_refine_ls_structure_factor_coef Fsqd
_refine_ls_weighting_details 'calc w=1/[\s^2^(Fo^2^)+(0.0231P)^2^+1.6041P] where P=(Fo^2^+2Fc^2^)/3'
_refine_ls_weighting_scheme calc
_refine_ls_wR_factor_gt 0.0862
_refine_ls_wR_factor_ref 0.0929
_reflns_number_gt 6551
_reflns_number_total 7847
_reflns_threshold_expression I>2\s(I)
_cod_data_source_file c1nj20598f.txt
_cod_data_source_block P2_Ru3
_cod_original_cell_volume 1720.36(5)
_cod_database_code 7052791

loop_
_symmetry_equiv_pos_as_xyz
'x, y, z'
'-x, -y, -z'

loop_
_atom_site_label
_atom_site_type_symbol
_atom_site_fract_x
_atom_site_fract_y
_atom_site_fract_z
_atom_site_U_iso_or_equiv
_atom_site_adp_type
_atom_site_occupancy
_atom_site_symmetry_multiplicity
_atom_site_calc_flag
_atom_site_refinement_flags
_atom_site_disorder_assembly
_atom_site_disorder_group
Ru1 Ru 0.5000 0.5000 0.5000 0.01774(8) Uani 1 2 d S . .
P1 P 0.29611(5) 0.64941(5) 0.44184(5) 0.02042(13) Uani 1 1 d . . .
N1 N 0.41579(16) 0.39966(15) 0.63466(15) 0.0196(4) Uani 1 1 d . . .
N2 N 0.46794(16) 0.41084(15) 0.42460(15) 0.0194(4) Uani 1 1 d . . .
C1 C 0.4053(2) 0.4064(2) 0.73113(19) 0.0234(5) Uani 1 1 d . . .
C2 C 0.3506(2) 0.3202(2) 0.81137(19) 0.0269(5) Uani 1 1 d . . .
C3 C 0.3303(2) 0.2589(2) 0.76409(19) 0.0263(5) Uani 1 1 d . . .
C4 C 0.3696(2) 0.31041(19) 0.65088(18) 0.0213(5) Uani 1 1 d . . .
C5 C 0.3666(2) 0.27595(19) 0.57007(19) 0.0213(5) Uani 1 1 d . . .
C6 C 0.4102(2) 0.32417(19) 0.46382(18) 0.0207(4) Uani 1 1 d . . .
C7 C 0.4003(2) 0.2967(2) 0.37520(19) 0.0248(5) Uani 1 1 d . . .
C8 C 0.4538(2) 0.3649(2) 0.28726(19) 0.0244(5) Uani 1 1 d . . .
C9 C 0.4953(2) 0.43661(19) 0.31829(18) 0.0220(5) Uani 1 1 d . . .
C10 C 0.5535(2) 0.51909(19) 0.24925(18) 0.0231(5) Uani 1 1 d . . .
H10A H 0.5670 0.5254 0.1778 0.028 Uiso 1 1 calc R . .
C11 C 0.2856(3) 0.1530(2) 0.8247(2) 0.0386(6) Uani 1 1 d . . .
H11A H 0.2773 0.1354 0.9015 0.058 Uiso 1 1 calc R . .
H11B H 0.3493 0.0849 0.8160 0.058 Uiso 1 1 calc R . .
H11C H 0.2011 0.1702 0.7959 0.058 Uiso 1 1 calc R . .
C12 C 0.3371(3) 0.2157(2) 0.3734(2) 0.0357(6) Uani 1 1 d . . .
H12A H 0.3362 0.2252 0.2993 0.054 Uiso 1 1 calc R . .
H12B H 0.2478 0.2354 0.3994 0.054 Uiso 1 1 calc R . .
H12C H 0.3864 0.1337 0.4201 0.054 Uiso 1 1 calc R . .
C13 C 0.3323(3) 0.2989(3) 0.9280(2) 0.0417(7) Uani 1 1 d . . .
H13A H 0.2644 0.2614 0.9596 0.050 Uiso 1 1 calc R . .
H13B H 0.3016 0.3756 0.9318 0.050 Uiso 1 1 calc R . .
C14 C 0.4571(4) 0.2203(3) 0.9944(2) 0.0588(9) Uani 1 1 d . . .
H14A H 0.4397 0.2064 1.0699 0.088 Uiso 1 1 calc R . .
H14B H 0.5231 0.2592 0.9661 0.088 Uiso 1 1 calc R . .
H14C H 0.4889 0.1448 0.9898 0.088 Uiso 1 1 calc R . .
C15 C 0.4627(3) 0.3748(2) 0.1742(2) 0.0325(6) Uani 1 1 d . . .
H15A H 0.4623 0.3002 0.1774 0.039 Uiso 1 1 calc R . .
H15B H 0.5462 0.3859 0.1424 0.039 Uiso 1 1 calc R . .
C16 C 0.3515(3) 0.4768(3) 0.1014(2) 0.0459(7) Uani 1 1 d . . .
H16A H 0.3604 0.4780 0.0297 0.069 Uiso 1 1 calc R . .
H16B H 0.3541 0.5514 0.0950 0.069 Uiso 1 1 calc R . .
H16C H 0.2684 0.4666 0.1327 0.069 Uiso 1 1 calc R . .
C17 C 0.3078(2) 0.1817(2) 0.59940(19) 0.0248(5) Uani 1 1 d . . .
C18 C 0.3857(2) 0.0652(2) 0.6267(2) 0.0342(6) Uani 1 1 d . . .
H18A H 0.4776 0.0444 0.6284 0.041 Uiso 1 1 calc R . .
C19 C 0.3308(3) -0.0211(2) 0.6514(3) 0.0458(7) Uani 1 1 d . . .
H19A H 0.3851 -0.1003 0.6698 0.055 Uiso 1 1 calc R . .
C20 C 0.1974(3) 0.0081(3) 0.6493(3) 0.0475(8) Uani 1 1 d . . .
H20A H 0.1599 -0.0509 0.6658 0.057 Uiso 1 1 calc R . .
C21 C 0.1187(3) 0.1232(2) 0.6232(2) 0.0399(7) Uani 1 1 d . . .
H21A H 0.0269 0.1435 0.6220 0.048 Uiso 1 1 calc R . .
C22 C 0.1738(2) 0.2090(2) 0.5989(2) 0.0310(6) Uani 1 1 d . . .
H22A H 0.1189 0.2879 0.5816 0.037 Uiso 1 1 calc R . .
C23 C 0.1905(2) 0.63389(19) 0.36351(19) 0.0239(5) Uani 1 1 d . . .
C24 C 0.1581(3) 0.7082(2) 0.2558(2) 0.0412(7) Uani 1 1 d . . .
H24A H 0.1904 0.7724 0.2184 0.049 Uiso 1 1 calc R . .
C25 C 0.0787(3) 0.6896(3) 0.2020(3) 0.0512(8) Uani 1 1 d . . .
H25A H 0.0574 0.7409 0.1280 0.061 Uiso 1 1 calc R . .
C26 C 0.0310(3) 0.5978(2) 0.2548(2) 0.0400(7) Uani 1 1 d . . .
H26A H -0.0247 0.5865 0.2180 0.048 Uiso 1 1 calc R . .
C27 C 0.0639(2) 0.5222(2) 0.3610(2) 0.0343(6) Uani 1 1 d . . .
H27A H 0.0321 0.4577 0.3974 0.041 Uiso 1 1 calc R . .
C28 C 0.1436(2) 0.5397(2) 0.4156(2) 0.0294(5) Uani 1 1 d . . .
H28A H 0.1662 0.4868 0.4891 0.035 Uiso 1 1 calc R . .
C29 C 0.2876(2) 0.80436(19) 0.3668(2) 0.0256(5) Uani 1 1 d . . .
C30 C 0.3463(2) 0.8401(2) 0.2659(2) 0.0324(6) Uani 1 1 d . . .
H30A H 0.3915 0.7841 0.2382 0.039 Uiso 1 1 calc R . .
C31 C 0.3391(3) 0.9572(2) 0.2058(2) 0.0422(7) Uani 1 1 d . . .
H31A H 0.3794 0.9809 0.1372 0.051 Uiso 1 1 calc R . .
C32 C 0.2737(3) 1.0390(2) 0.2452(3) 0.0486(8) Uani 1 1 d . . .
H32A H 0.2681 1.1191 0.2035 0.058 Uiso 1 1 calc R . .
C33 C 0.2167(3) 1.0053(3) 0.3443(3) 0.0502(8) Uani 1 1 d . . .
H33A H 0.1721 1.0621 0.3713 0.060 Uiso 1 1 calc R . .
C34 C 0.2239(3) 0.8881(2) 0.4060(2) 0.0387(6) Uani 1 1 d . . .
H34A H 0.1850 0.8652 0.4752 0.046 Uiso 1 1 calc R . .
C35 C 0.1974(2) 0.6540(2) 0.5536(2) 0.0261(5) Uani 1 1 d . . .
C36 C 0.1476(2) 0.6580(2) 0.6356(2) 0.0284(5) Uani 1 1 d . . .
C37 C 0.0988(2) 0.6646(2) 0.7348(2) 0.0286(5) Uani 1 1 d . . .
C38 C 0.1687(3) 0.6946(3) 0.7868(2) 0.0405(7) Uani 1 1 d . . .
H38A H 0.2457 0.7117 0.7551 0.049 Uiso 1 1 calc R . .
C39 C 0.1268(3) 0.6996(3) 0.8833(3) 0.0517(8) Uani 1 1 d . . .
H39A H 0.1745 0.7205 0.9179 0.062 Uiso 1 1 calc R . .
C40 C 0.0150(3) 0.6741(3) 0.9303(2) 0.0536(8) Uani 1 1 d . . .
H40A H -0.0136 0.6769 0.9974 0.064 Uiso 1 1 calc R . .
C41 C -0.0549(3) 0.6447(3) 0.8795(2) 0.0461(7) Uani 1 1 d . . .
H41A H -0.1314 0.6270 0.9120 0.055 Uiso 1 1 calc R . .
C42 C -0.0146(3) 0.6407(2) 0.7819(2) 0.0360(6) Uani 1 1 d . . .
H42A H -0.0641 0.6218 0.7469 0.043 Uiso 1 1 calc R . .
C100 C 0.9395(6) 0.0001(6) 1.0520(5) 0.0542(18) Uani 0.50 1 d PD A -1
H100 H 0.9304 -0.0740 1.1128 0.065 Uiso 0.50 1 calc PR A -1
Cl1 Cl 1.0535(2) 0.0385(2) 1.0912(2) 0.0660(6) Uani 0.50 1 d PD A -1
Cl2 Cl 0.78784(16) 0.11020(16) 1.02741(16) 0.0656(5) Uani 0.50 1 d PD A -1
Cl3 Cl 0.9931(4) -0.0273(2) 0.9393(2) 0.0941(9) Uani 0.50 1 d PD A -1

loop_
_atom_site_aniso_label
_atom_site_aniso_U_11
_atom_site_aniso_U_22
_atom_site_aniso_U_33
_atom_site_aniso_U_23
_atom_site_aniso_U_13
_atom_site_aniso_U_12
Ru1 0.01912(13) 0.01939(13) 0.01730(14) -0.01003(11) 0.00116(9) -0.00685(10)
P1 0.0205(3) 0.0216(3) 0.0201(3) -0.0103(2) 0.0007(2) -0.0065(2)
N1 0.0198(9) 0.0204(9) 0.0202(10) -0.0103(8) 0.0020(7) -0.0072(7)
N2 0.0205(9) 0.0203(9) 0.0200(10) -0.0114(8) 0.0002(7) -0.0061(7)
C1 0.0211(11) 0.0280(12) 0.0233(12) -0.0137(10) 0.0037(9) -0.0085(9)
C2 0.0256(12) 0.0353(13) 0.0223(13) -0.0136(11) 0.0061(9) -0.0136(10)
C3 0.0238(11) 0.0306(12) 0.0248(13) -0.0110(10) 0.0031(9) -0.0121(10)
C4 0.0185(10) 0.0217(11) 0.0229(12) -0.0100(9) 0.0007(9) -0.0058(9)
C5 0.0180(10) 0.0196(11) 0.0268(12) -0.0107(10) -0.0018(9) -0.0049(8)
C6 0.0198(10) 0.0212(11) 0.0231(12) -0.0124(9) -0.0015(9) -0.0049(9)
C7 0.0265(12) 0.0252(12) 0.0268(13) -0.0147(10) -0.0019(10) -0.0077(9)
C8 0.0284(12) 0.0253(11) 0.0239(12) -0.0153(10) -0.0024(9) -0.0068(9)
C9 0.0247(11) 0.0226(11) 0.0225(12) -0.0133(10) -0.0003(9) -0.0071(9)
C10 0.0267(11) 0.0261(12) 0.0189(12) -0.0125(10) 0.0010(9) -0.0078(9)
C11 0.0503(16) 0.0459(16) 0.0291(15) -0.0130(13) 0.0087(12) -0.0339(14)
C12 0.0437(15) 0.0402(15) 0.0392(16) -0.0253(13) 0.0029(12) -0.0217(12)
C13 0.0580(18) 0.0552(18) 0.0291(15) -0.0241(14) 0.0203(13) -0.0377(15)
C14 0.095(3) 0.068(2) 0.0239(16) -0.0126(15) -0.0023(16) -0.047(2)
C15 0.0453(15) 0.0350(14) 0.0273(14) -0.0192(12) 0.0003(11) -0.0168(12)
C16 0.0535(18) 0.0575(19) 0.0298(16) -0.0187(14) -0.0091(13) -0.0184(15)
C17 0.0277(12) 0.0248(12) 0.0263(13) -0.0123(10) -0.0011(10) -0.0112(10)
C18 0.0268(12) 0.0289(13) 0.0460(17) -0.0153(12) -0.0021(11) -0.0086(10)
C19 0.0436(16) 0.0230(13) 0.069(2) -0.0172(14) -0.0031(15) -0.0115(12)
C20 0.0492(17) 0.0387(16) 0.065(2) -0.0210(15) 0.0041(15) -0.0290(14)
C21 0.0277(13) 0.0406(15) 0.0564(19) -0.0208(14) 0.0031(12) -0.0180(12)
C22 0.0240(12) 0.0271(12) 0.0421(16) -0.0161(12) 0.0001(11) -0.0073(10)
C23 0.0227(11) 0.0225(11) 0.0249(12) -0.0109(10) -0.0020(9) -0.0041(9)
C24 0.0597(18) 0.0319(14) 0.0340(16) -0.0066(12) -0.0134(13) -0.0219(13)
C25 0.078(2) 0.0380(16) 0.0370(17) -0.0047(13) -0.0283(16) -0.0220(15)
C26 0.0440(15) 0.0362(15) 0.0481(18) -0.0219(14) -0.0161(13) -0.0108(12)
C27 0.0309(13) 0.0350(14) 0.0448(17) -0.0226(13) 0.0013(12) -0.0128(11)
C28 0.0270(12) 0.0306(13) 0.0301(14) -0.0128(11) 0.0020(10) -0.0102(10)
C29 0.0216(11) 0.0215(11) 0.0331(14) -0.0098(10) -0.0054(10) -0.0069(9)
C30 0.0250(12) 0.0296(13) 0.0358(15) -0.0081(11) -0.0025(11) -0.0085(10)
C31 0.0350(14) 0.0366(15) 0.0412(17) -0.0017(13) -0.0023(12) -0.0160(12)
C32 0.0494(17) 0.0274(14) 0.062(2) -0.0069(14) -0.0125(15) -0.0158(13)
C33 0.0564(19) 0.0319(15) 0.070(2) -0.0275(16) -0.0029(17) -0.0143(14)
C34 0.0436(15) 0.0307(14) 0.0461(17) -0.0205(13) 0.0012(13) -0.0124(12)
C35 0.0231(11) 0.0267(12) 0.0293(13) -0.0144(11) 0.0004(10) -0.0063(9)
C36 0.0258(12) 0.0281(12) 0.0316(14) -0.0145(11) 0.0016(10) -0.0079(10)
C37 0.0298(12) 0.0248(12) 0.0263(13) -0.0124(10) 0.0017(10) -0.0027(10)
C38 0.0331(14) 0.0487(17) 0.0453(17) -0.0291(15) 0.0025(12) -0.0089(12)
C39 0.0470(18) 0.068(2) 0.050(2) -0.0400(18) -0.0075(15) -0.0080(15)
C40 0.060(2) 0.068(2) 0.0316(16) -0.0301(16) 0.0048(14) -0.0097(17)
C41 0.0472(17) 0.0496(17) 0.0401(17) -0.0224(15) 0.0174(14) -0.0178(14)
C42 0.0369(14) 0.0372(14) 0.0397(16) -0.0223(13) 0.0091(12) -0.0147(12)
C100 0.063(4) 0.055(4) 0.046(4) -0.011(3) -0.009(3) -0.031(4)
Cl1 0.0527(10) 0.0565(11) 0.0842(18) -0.0167(12) -0.0171(10) -0.0241(9)
Cl2 0.0506(9) 0.0621(10) 0.0713(12) -0.0109(9) -0.0087(8) -0.0250(8)
Cl3 0.142(3) 0.0542(14) 0.0684(16) -0.0230(12) -0.0269(19) -0.0074(18)

loop_
_atom_type_symbol
_atom_type_description
_atom_type_scat_dispersion_real
_atom_type_scat_dispersion_imag
_atom_type_scat_source
C C 0.0033 0.0016 'International Tables Vol C Tables 4.2.6.8 and 6.1.1.4'
H H 0.0000 0.0000 'International Tables Vol C Tables 4.2.6.8 and 6.1.1.4'
N N 0.0061 0.0033 'International Tables Vol C Tables 4.2.6.8 and 6.1.1.4'
P P 0.1023 0.0942 'International Tables Vol C Tables 4.2.6.8 and 6.1.1.4'
Ru Ru -1.2594 0.8363 'International Tables Vol C Tables 4.2.6.8 and 6.1.1.4'
Cl Cl 0.1484 0.1585 'International Tables Vol C Tables 4.2.6.8 and 6.1.1.4'

loop_
_geom_angle_atom_site_label_1
_geom_angle_atom_site_label_2
_geom_angle_atom_site_label_3
_geom_angle
_geom_angle_site_symmetry_1
_geom_angle_site_symmetry_3
N2 Ru1 N2 179.999(2) 2_666 .
N2 Ru1 N1 86.71(7) 2_666 2_666
N2 Ru1 N1 93.29(7) . 2_666
N2 Ru1 N1 93.29(7) 2_666 .
N2 Ru1 N1 86.71(7) . .
N1 Ru1 N1 179.999(2) 2_666 .
N2 Ru1 P1 88.11(5) 2_666 .
N2 Ru1 P1 91.89(5) . .
N1 Ru1 P1 89.40(5) 2_666 .
N1 Ru1 P1 90.60(5) . .
N2 Ru1 P1 91.89(5) 2_666 2_666
N2 Ru1 P1 88.11(5) . 2_666
N1 Ru1 P1 90.60(5) 2_666 2_666
N1 Ru1 P1 89.40(5) . 2_666
P1 Ru1 P1 180.0 . 2_666
C35 P1 C29 100.90(11) . .
C35 P1 C23 101.73(11) . .
C29 P1 C23 103.78(11) . .
C35 P1 Ru1 110.57(8) . .
C29 P1 Ru1 119.65(7) . .
C23 P1 Ru1 117.58(7) . .
C1 N1 C4 106.99(18) . .
C1 N1 Ru1 123.02(14) . .
C4 N1 Ru1 129.82(14) . .
C9 N2 C6 107.34(17) . .
C9 N2 Ru1 122.83(14) . .
C6 N2 Ru1 129.70(14) . .
N1 C1 C10 125.3(2) . 2_666
N1 C1 C2 110.01(19) . .
C10 C1 C2 124.6(2) 2_666 .
C3 C2 C1 107.6(2) . .
C3 C2 C13 128.1(2) . .
C1 C2 C13 124.1(2) . .
C2 C3 C4 106.7(2) . .
C2 C3 C11 123.6(2) . .
C4 C3 C11 129.5(2) . .
N1 C4 C5 123.7(2) . .
N1 C4 C3 108.68(19) . .
C5 C4 C3 127.6(2) . .
C6 C5 C4 125.8(2) . .
C6 C5 C17 117.1(2) . .
C4 C5 C17 117.0(2) . .
N2 C6 C5 124.07(19) . .
N2 C6 C7 108.43(19) . .
C5 C6 C7 127.5(2) . .
C8 C7 C6 106.98(19) . .
C8 C7 C12 123.4(2) . .
C6 C7 C12 129.5(2) . .
C7 C8 C9 107.4(2) . .
C7 C8 C15 128.3(2) . .
C9 C8 C15 124.1(2) . .
N2 C9 C10 125.7(2) . .
N2 C9 C8 109.80(19) . .
C10 C9 C8 124.5(2) . .
C1 C10 C9 129.7(2) 2_666 .
C1 C10 H10A 115.2 2_666 .
C9 C10 H10A 115.2 . .
C3 C11 H11A 109.5 . .
C3 C11 H11B 109.5 . .
H11A C11 H11B 109.5 . .
C3 C11 H11C 109.5 . .
H11A C11 H11C 109.5 . .
H11B C11 H11C 109.5 . .
C7 C12 H12A 109.5 . .
C7 C12 H12B 109.5 . .
H12A C12 H12B 109.5 . .
C7 C12 H12C 109.5 . .
H12A C12 H12C 109.5 . .
H12B C12 H12C 109.5 . .
C2 C13 C14 112.4(2) . .
C2 C13 H13A 109.1 . .
C14 C13 H13A 109.1 . .
C2 C13 H13B 109.1 . .
C14 C13 H13B 109.1 . .
H13A C13 H13B 107.8 . .
C13 C14 H14A 109.5 . .
C13 C14 H14B 109.5 . .
H14A C14 H14B 109.5 . .
C13 C14 H14C 109.5 . .
H14A C14 H14C 109.5 . .
H14B C14 H14C 109.5 . .
C8 C15 C16 112.7(2) . .
C8 C15 H15A 109.1 . .
C16 C15 H15A 109.1 . .
C8 C15 H15B 109.1 . .
C16 C15 H15B 109.1 . .
H15A C15 H15B 107.8 . .
C15 C16 H16A 109.5 . .
C15 C16 H16B 109.5 . .
H16A C16 H16B 109.5 . .
C15 C16 H16C 109.5 . .
H16A C16 H16C 109.5 . .
H16B C16 H16C 109.5 . .
C22 C17 C18 118.2(2) . .
C22 C17 C5 120.7(2) . .
C18 C17 C5 121.0(2) . .
C19 C18 C17 120.7(2) . .
C19 C18 H18A 119.6 . .
C17 C18 H18A 119.6 . .
C20 C19 C18 120.1(2) . .
C20 C19 H19A 119.9 . .
C18 C19 H19A 119.9 . .
C21 C20 C19 119.8(2) . .
C21 C20 H20A 120.1 . .
C19 C20 H20A 120.1 . .
C20 C21 C22 119.9(2) . .
C20 C21 H21A 120.1 . .
C22 C21 H21A 120.1 . .
C21 C22 C17 121.2(2) . .
C21 C22 H22A 119.4 . .
C17 C22 H22A 119.4 . .
C24 C23 C28 118.5(2) . .
C24 C23 P1 124.00(19) . .
C28 C23 P1 117.49(18) . .
C23 C24 C25 120.4(3) . .
C23 C24 H24A 119.8 . .
C25 C24 H24A 119.8 . .
C26 C25 C24 120.6(3) . .
C26 C25 H25A 119.7 . .
C24 C25 H25A 119.7 . .
C25 C26 C27 119.8(2) . .
C25 C26 H26A 120.1 . .
C27 C26 H26A 120.1 . .
C26 C27 C28 120.3(2) . .
C26 C27 H27A 119.9 . .
C28 C27 H27A 119.9 . .
C23 C28 C27 120.5(2) . .
C23 C28 H28A 119.7 . .
C27 C28 H28A 119.7 . .
C34 C29 C30 118.5(2) . .
C34 C29 P1 122.7(2) . .
C30 C29 P1 118.86(18) . .
C31 C30 C29 120.4(2) . .
C31 C30 H30A 119.8 . .
C29 C30 H30A 119.8 . .
C32 C31 C30 120.2(3) . .
C32 C31 H31A 119.9 . .
C30 C31 H31A 119.9 . .
C33 C32 C31 120.2(3) . .
C33 C32 H32A 119.9 . .
C31 C32 H32A 119.9 . .
C32 C33 C34 120.3(3) . .
C32 C33 H33A 119.8 . .
C34 C33 H33A 119.8 . .
C29 C34 C33 120.4(3) . .
C29 C34 H34A 119.8 . .
C33 C34 H34A 119.8 . .
C36 C35 P1 169.2(2) . .
C35 C36 C37 174.6(3) . .
C42 C37 C38 119.0(2) . .
C42 C37 C36 122.4(2) . .
C38 C37 C36 118.6(2) . .
C39 C38 C37 120.5(3) . .
C39 C38 H38A 119.8 . .
C37 C38 H38A 119.8 . .
C38 C39 C40 120.1(3) . .
C38 C39 H39A 119.9 . .
C40 C39 H39A 119.9 . .
C41 C40 C39 119.8(3) . .
C41 C40 H40A 120.1 . .
C39 C40 H40A 120.1 . .
C42 C41 C40 120.6(3) . .
C42 C41 H41A 119.7 . .
C40 C41 H41A 119.7 . .
C41 C42 C37 119.9(3) . .
C41 C42 H42A 120.0 . .
C37 C42 H42A 120.0 . .
Cl3 C100 Cl2 110.9(4) . .
Cl3 C100 Cl1 110.7(4) . .
Cl2 C100 Cl1 110.6(4) . .
Cl3 C100 H100 108.1 . .
Cl2 C100 H100 108.1 . .
Cl1 C100 H100 108.1 . .

loop_
_geom_bond_atom_site_label_1
_geom_bond_atom_site_label_2
_geom_bond_distance
_geom_bond_site_symmetry_2
Ru1 N2 2.0638(17) 2_666
Ru1 N2 2.0638(17) .
Ru1 N1 2.0644(18) 2_666
Ru1 N1 2.0644(17) .
Ru1 P1 2.3610(5) .
Ru1 P1 2.3610(5) 2_666
P1 C35 1.765(2) .
P1 C29 1.836(2) .
P1 C23 1.839(2) .
N1 C1 1.371(3) .
N1 C4 1.388(3) .
N2 C9 1.366(3) .
N2 C6 1.387(3) .
C1 C10 1.385(3) 2_666
C1 C2 1.442(3) .
C2 C3 1.360(3) .
C2 C13 1.507(3) .
C3 C4 1.469(3) .
C3 C11 1.510(3) .
C4 C5 1.409(3) .
C5 C6 1.403(3) .
C5 C17 1.501(3) .
C6 C7 1.470(3) .
C7 C8 1.354(3) .
C7 C12 1.508(3) .
C8 C9 1.450(3) .
C8 C15 1.507(3) .
C9 C10 1.387(3) .
C10 C1 1.385(3) 2_666
C10 H10A 0.9500 .
C11 H11A 0.9800 .
C11 H11B 0.9800 .
C11 H11C 0.9800 .
C12 H12A 0.9800 .
C12 H12B 0.9800 .
C12 H12C 0.9800 .
C13 C14 1.524(5) .
C13 H13A 0.9900 .
C13 H13B 0.9900 .
C14 H14A 0.9800 .
C14 H14B 0.9800 .
C14 H14C 0.9800 .
C15 C16 1.523(4) .
C15 H15A 0.9900 .
C15 H15B 0.9900 .
C16 H16A 0.9800 .
C16 H16B 0.9800 .
C16 H16C 0.9800 .
C17 C22 1.389(3) .
C17 C18 1.391(3) .
C18 C19 1.387(3) .
C18 H18A 0.9500 .
C19 C20 1.381(4) .
C19 H19A 0.9500 .
C20 C21 1.380(4) .
C20 H20A 0.9500 .
C21 C22 1.384(3) .
C21 H21A 0.9500 .
C22 H22A 0.9500 .
C23 C24 1.385(3) .
C23 C28 1.390(3) .
C24 C25 1.391(4) .
C24 H24A 0.9500 .
C25 C26 1.369(4) .
C25 H25A 0.9500 .
C26 C27 1.372(4) .
C26 H26A 0.9500 .
C27 C28 1.390(3) .
C27 H27A 0.9500 .
C28 H28A 0.9500 .
C29 C34 1.391(3) .
C29 C30 1.395(3) .
C30 C31 1.388(4) .
C30 H30A 0.9500 .
C31 C32 1.375(4) .
C31 H31A 0.9500 .
C32 C33 1.366(5) .
C32 H32A 0.9500 .
C33 C34 1.392(4) .
C33 H33A 0.9500 .
C34 H34A 0.9500 .
C35 C36 1.201(3) .
C36 C37 1.431(3) .
C37 C42 1.394(3) .
C37 C38 1.398(4) .
C38 C39 1.373(4) .
C38 H38A 0.9500 .
C39 C40 1.385(4) .
C39 H39A 0.9500 .
C40 C41 1.380(4) .
C40 H40A 0.9500 .
C41 C42 1.380(4) .
C41 H41A 0.9500 .
C42 H42A 0.9500 .
C100 Cl3 1.739(6) .
C100 Cl2 1.742(6) .
C100 Cl1 1.762(6) .
C100 H100 1.0000 .

loop_
_geom_torsion_atom_site_label_1
_geom_torsion_atom_site_label_2
_geom_torsion_atom_site_label_3
_geom_torsion_atom_site_label_4
_geom_torsion
_geom_torsion_site_symmetry_1
_geom_torsion_site_symmetry_4
N2 Ru1 P1 C35 -61.99(10) 2_666 .
N2 Ru1 P1 C35 118.01(10) . .
N1 Ru1 P1 C35 -148.72(10) 2_666 .
N1 Ru1 P1 C35 31.28(10) . .
N2 Ru1 P1 C29 54.50(11) 2_666 .
N2 Ru1 P1 C29 -125.50(11) . .
N1 Ru1 P1 C29 -32.23(10) 2_666 .
N1 Ru1 P1 C29 147.77(10) . .
N2 Ru1 P1 C23 -178.16(10) 2_666 .
N2 Ru1 P1 C23 1.84(10) . .
N1 Ru1 P1 C23 95.11(10) 2_666 .
N1 Ru1 P1 C23 -84.89(10) . .
N2 Ru1 N1 C1 -2.77(17) 2_666 .
N2 Ru1 N1 C1 177.23(17) . .
P1 Ru1 N1 C1 -90.92(16) . .
P1 Ru1 N1 C1 89.08(16) 2_666 .
N2 Ru1 N1 C4 -177.44(18) 2_666 .
N2 Ru1 N1 C4 2.56(18) . .
P1 Ru1 N1 C4 94.42(17) . .
P1 Ru1 N1 C4 -85.58(17) 2_666 .
N1 Ru1 N2 C9 -3.94(17) 2_666 .
N1 Ru1 N2 C9 176.06(17) . .
P1 Ru1 N2 C9 85.57(16) . .
P1 Ru1 N2 C9 -94.43(16) 2_666 .
N1 Ru1 N2 C6 -179.20(18) 2_666 .
N1 Ru1 N2 C6 0.80(18) . .
P1 Ru1 N2 C6 -89.69(17) . .
P1 Ru1 N2 C6 90.31(17) 2_666 .
C4 N1 C1 C10 176.9(2) . 2_666
Ru1 N1 C1 C10 1.2(3) . 2_666
C4 N1 C1 C2 -0.3(2) . .
Ru1 N1 C1 C2 -176.04(14) . .
N1 C1 C2 C3 1.3(3) . .
C10 C1 C2 C3 -175.9(2) 2_666 .
N1 C1 C2 C13 176.6(2) . .
C10 C1 C2 C13 -0.7(4) 2_666 .
C1 C2 C3 C4 -1.7(3) . .
C13 C2 C3 C4 -176.7(2) . .
C1 C2 C3 C11 174.1(2) . .
C13 C2 C3 C11 -0.9(4) . .
C1 N1 C4 C5 -179.0(2) . .
Ru1 N1 C4 C5 -3.7(3) . .
C1 N1 C4 C3 -0.7(2) . .
Ru1 N1 C4 C3 174.58(14) . .
C2 C3 C4 N1 1.6(2) . .
C11 C3 C4 N1 -173.9(2) . .
C2 C3 C4 C5 179.8(2) . .
C11 C3 C4 C5 4.3(4) . .
N1 C4 C5 C6 0.9(3) . .
C3 C4 C5 C6 -177.1(2) . .
N1 C4 C5 C17 -177.19(19) . .
C3 C4 C5 C17 4.8(3) . .
C9 N2 C6 C5 -179.1(2) . .
Ru1 N2 C6 C5 -3.2(3) . .
C9 N2 C6 C7 -0.8(2) . .
Ru1 N2 C6 C7 175.02(14) . .
C4 C5 C6 N2 2.7(3) . .
C17 C5 C6 N2 -179.28(19) . .
C4 C5 C6 C7 -175.3(2) . .
C17 C5 C6 C7 2.8(3) . .
N2 C6 C7 C8 1.2(2) . .
C5 C6 C7 C8 179.3(2) . .
N2 C6 C7 C12 -175.2(2) . .
C5 C6 C7 C12 3.0(4) . .
C6 C7 C8 C9 -1.0(2) . .
C12 C7 C8 C9 175.7(2) . .
C6 C7 C8 C15 -176.9(2) . .
C12 C7 C8 C15 -0.3(4) . .
C6 N2 C9 C10 179.9(2) . .
Ru1 N2 C9 C10 3.7(3) . .
C6 N2 C9 C8 0.2(2) . .
Ru1 N2 C9 C8 -175.99(13) . .
C7 C8 C9 N2 0.5(3) . .
C15 C8 C9 N2 176.7(2) . .
C7 C8 C9 C10 -179.2(2) . .
C15 C8 C9 C10 -3.1(4) . .
N2 C9 C10 C1 -1.0(4) . 2_666
C8 C9 C10 C1 178.7(2) . 2_666
C3 C2 C13 C14 93.2(3) . .
C1 C2 C13 C14 -81.0(3) . .
C7 C8 C15 C16 94.6(3) . .
C9 C8 C15 C16 -80.7(3) . .
C6 C5 C17 C22 -97.7(3) . .
C4 C5 C17 C22 80.5(3) . .
C6 C5 C17 C18 81.6(3) . .
C4 C5 C17 C18 -100.2(3) . .
C22 C17 C18 C19 0.8(4) . .
C5 C17 C18 C19 -178.6(3) . .
C17 C18 C19 C20 -0.1(5) . .
C18 C19 C20 C21 -0.4(5) . .
C19 C20 C21 C22 0.2(5) . .
C20 C21 C22 C17 0.5(4) . .
C18 C17 C22 C21 -1.0(4) . .
C5 C17 C22 C21 178.4(2) . .
C35 P1 C23 C24 126.1(2) . .
C29 P1 C23 C24 21.6(2) . .
Ru1 P1 C23 C24 -113.0(2) . .
C35 P1 C23 C28 -55.67(19) . .
C29 P1 C23 C28 -160.13(17) . .
Ru1 P1 C23 C28 65.22(19) . .
C28 C23 C24 C25 1.1(4) . .
P1 C23 C24 C25 179.3(2) . .
C23 C24 C25 C26 0.2(5) . .
C24 C25 C26 C27 -1.3(5) . .
C25 C26 C27 C28 1.1(4) . .
C24 C23 C28 C27 -1.3(3) . .
P1 C23 C28 C27 -179.60(18) . .
C26 C27 C28 C23 0.2(4) . .
C35 P1 C29 C34 4.6(2) . .
C23 P1 C29 C34 109.6(2) . .
Ru1 P1 C29 C34 -116.9(2) . .
C35 P1 C29 C30 -174.86(19) . .
C23 P1 C29 C30 -69.8(2) . .
Ru1 P1 C29 C30 63.7(2) . .
C34 C29 C30 C31 -1.0(4) . .
P1 C29 C30 C31 178.43(19) . .
C29 C30 C31 C32 -0.1(4) . .
C30 C31 C32 C33 0.7(4) . .
C31 C32 C33 C34 -0.3(5) . .
C30 C29 C34 C33 1.4(4) . .
P1 C29 C34 C33 -178.0(2) . .
C32 C33 C34 C29 -0.8(5) . .
C29 P1 C35 C36 -75.7(12) . .
C23 P1 C35 C36 177.6(12) . .
Ru1 P1 C35 C36 51.9(12) . .
C42 C37 C38 C39 0.5(4) . .
C36 C37 C38 C39 -178.6(3) . .
C37 C38 C39 C40 0.4(5) . .
C38 C39 C40 C41 -0.5(5) . .
C39 C40 C41 C42 -0.2(5) . .
C40 C41 C42 C37 1.1(4) . .
C38 C37 C42 C41 -1.3(4) . .
C36 C37 C42 C41 177.9(2) . .
